data_4029379
loop_
_publ_author_name
'DeBlase, Catherine R.'
'Finke, Ryan T.'
'Porras, Jonathan A.'
'Tanski, Joseph M.'
'Nadeau, Jocelyn M.'

_publ_contact_author 'Jocelyn M. Nadeau'
_publ_section_title
;
 C-Shaped Diastereomers Containing Cofacial Thiophene-Substituted
 Quinoxaline Rings: Synthesis, Photophysical Properties, and X-ray
 Crystallography.
;
_journal_issue 10
_journal_name_full 'The Journal of organic chemistry'
_journal_page_first 4312
_journal_page_last 4321
_journal_paper_doi 10.1021/jo500053m
_journal_volume 79
_journal_year 2014
_chemical_formula_moiety 'C32 H26 Br2 Cl4 N4 O4, C6 H14'
_chemical_formula_sum 'C38 H40 Br2 Cl4 N4 O4'
_chemical_formula_weight 918.36
_chemical_name_systematic
; 
 ? 
;
_space_group_IT_number 14
_symmetry_cell_setting monoclinic
_symmetry_space_group_name_Hall '-P 2ybc'
_symmetry_space_group_name_H-M 'P 1 21/c 1'
_atom_sites_solution_hydrogens geom
_atom_sites_solution_primary direct
_atom_sites_solution_secondary difmap
_audit_creation_method SHELXL-97
_cell_angle_alpha 90.00
_cell_angle_beta 96.7820(10)
_cell_angle_gamma 90.00
_cell_formula_units_Z 4
_cell_length_a 12.7758(6)
_cell_length_b 12.4749(6)
_cell_length_c 24.7006(11)
_cell_measurement_reflns_used 9929
_cell_measurement_temperature 125(2)
_cell_measurement_theta_max 28.85
_cell_measurement_theta_min 2.17
_cell_volume 3909.2(3)
_computing_cell_refinement 'Bruker SAINT'
_computing_data_collection 'Bruker APEX2'
_computing_data_reduction 'Bruker SAINT'
_computing_molecular_graphics 'Bruker SHELXTL'
_computing_publication_material 'Bruker SHELXTL'
_computing_structure_refinement 'SHELXL-97 (Sheldrick, 2008)'
_computing_structure_solution 'SHELXS-97 (Sheldrick, 2008)'
_diffrn_ambient_temperature 125(2)
_diffrn_measured_fraction_theta_full 0.998
_diffrn_measured_fraction_theta_max 0.998
_diffrn_measurement_device_type 'Bruker APEX-II CCD'
_diffrn_measurement_method '\f and \w scans'
_diffrn_radiation_monochromator graphite
_diffrn_radiation_source 'fine-focus sealed tube'
_diffrn_radiation_type MoK\a
_diffrn_radiation_wavelength 0.71073
_diffrn_reflns_av_R_equivalents 0.0749
_diffrn_reflns_av_sigmaI/netI 0.0648
_diffrn_reflns_limit_h_max 17
_diffrn_reflns_limit_h_min -17
_diffrn_reflns_limit_k_max 17
_diffrn_reflns_limit_k_min -17
_diffrn_reflns_limit_l_max 34
_diffrn_reflns_limit_l_min -34
_diffrn_reflns_number 59292
_diffrn_reflns_theta_full 29.57
_diffrn_reflns_theta_max 29.57
_diffrn_reflns_theta_min 1.61
_exptl_absorpt_coefficient_mu 2.393
_exptl_absorpt_correction_T_max 0.9104
_exptl_absorpt_correction_T_min 0.6865
_exptl_absorpt_correction_type empirical
_exptl_absorpt_process_details SADABS
_exptl_crystal_colour colorless
_exptl_crystal_density_diffrn 1.560
_exptl_crystal_density_method 'not measured'
_exptl_crystal_description block
_exptl_crystal_F_000 1864
_exptl_crystal_size_max 0.17
_exptl_crystal_size_mid 0.06
_exptl_crystal_size_min 0.04
_platon_squeeze_details
;
The unit cell contains four molecules of hexane
which has been treated as a diffuse contribution to the
overall scattering without specific atom postions by
SQUEEZE/PLATON.
;
_refine_diff_density_max 2.653
_refine_diff_density_min -1.338
_refine_diff_density_rms 0.111
_refine_ls_extinction_method none
_refine_ls_goodness_of_fit_ref 1.054
_refine_ls_hydrogen_treatment constr
_refine_ls_matrix_type full
_refine_ls_number_parameters 419
_refine_ls_number_reflns 10958
_refine_ls_number_restraints 0
_refine_ls_restrained_S_all 1.054
_refine_ls_R_factor_all 0.0957
_refine_ls_R_factor_gt 0.0577
_refine_ls_shift/su_max 0.002
_refine_ls_shift/su_mean 0.000
_refine_ls_structure_factor_coef Fsqd
_refine_ls_weighting_details 'calc w=1/[\s^2^(Fo^2^)+(0.0790P)^2^+0.0000P] where P=(Fo^2^+2Fc^2^)/3'
_refine_ls_weighting_scheme calc
_refine_ls_wR_factor_gt 0.1409
_refine_ls_wR_factor_ref 0.1544
_reflns_number_gt 7180
_reflns_number_total 10958
_reflns_threshold_expression >2sigma(I)
_cod_data_source_file jo500053m_si_002.cif
_cod_data_source_block jn1393c
_cod_depositor_comments
;
The following automatic conversions were performed:

'_symmetry_cell_setting' value 'Monoclinic' changed to 'monoclinic'
according to
/usr/data/users/saulius/crontab/automatic-downloads/rss-feeds/ACS/lib/dictionaries/cif_core.dic
dictionary named 'cif_core.dic' version 2.4.2 from 2011-04-26.

Automatic conversion script
Id: cif_fix_values 2281 2013-09-26 08:29:07Z andrius 

 Adding full bibliography for 4029379--4029381.cif.
;
_cod_original_sg_symbol_Hall -P2ybc
_cod_original_sg_symbol_H-M P2(1)/c
_cod_database_code 4029379

loop_
_symmetry_equiv_pos_as_xyz
'x, y, z'
'-x, y+1/2, -z+1/2'
'-x, -y, -z'
'x, -y-1/2, z-1/2'

loop_
_atom_site_label
_atom_site_type_symbol
_atom_site_fract_x
_atom_site_fract_y
_atom_site_fract_z
_atom_site_U_iso_or_equiv
_atom_site_adp_type
_atom_site_occupancy
_atom_site_symmetry_multiplicity
_atom_site_calc_flag
_atom_site_refinement_flags
Br1 Br 0.57655(4) -0.43100(3) 0.568296(18) 0.04508(14) Uani 1 1 d .
Br2 Br 0.86833(4) -0.42083(3) 0.60941(2) 0.04698(15) Uani 1 1 d .
Cl1 Cl 0.45837(7) 0.02642(7) 0.78966(3) 0.0266(2) Uani 1 1 d .
Cl2 Cl 0.32635(6) 0.25413(7) 0.59715(4) 0.02458(19) Uani 1 1 d .
Cl3 Cl 0.92403(7) 0.14898(7) 0.76686(3) 0.02438(19) Uani 1 1 d .
Cl4 Cl 0.78372(7) 0.30314(7) 0.55707(3) 0.02355(18) Uani 1 1 d .
O1 O 0.26398(19) 0.1006(2) 0.68884(10) 0.0265(6) Uani 1 1 d .
O2 O 0.35261(19) 0.23865(19) 0.73833(10) 0.0241(5) Uani 1 1 d .
O3 O 0.98541(18) 0.21253(19) 0.65100(10) 0.0238(5) Uani 1 1 d .
O4 O 0.88930(17) 0.35797(17) 0.67753(10) 0.0222(5) Uani 1 1 d .
N1 N 0.4988(2) -0.0889(2) 0.67993(11) 0.0213(6) Uani 1 1 d .
N2 N 0.4196(2) 0.0245(2) 0.58107(11) 0.0208(6) Uani 1 1 d .
N3 N 0.8558(2) -0.0274(2) 0.67859(11) 0.0178(6) Uani 1 1 d .
N4 N 0.7715(2) 0.0504(2) 0.57177(12) 0.0193(6) Uani 1 1 d .
C1 C 0.5276(3) -0.2883(3) 0.57495(16) 0.0310(8) Uani 1 1 d .
C2 C 0.5345(3) -0.2406(3) 0.62502(15) 0.0271(8) Uani 1 1 d .
H2B H 0.5645 -0.2775 0.6568 0.033 Uiso 1 1 calc R
C3 C 0.4958(3) -0.1349(3) 0.62841(14) 0.0210(7) Uani 1 1 d .
C4 C 0.4540(3) -0.0800(3) 0.58025(15) 0.0232(7) Uani 1 1 d .
C5 C 0.4501(3) -0.1334(3) 0.52961(16) 0.0327(9) Uani 1 1 d .
H5A H 0.4221 -0.0977 0.4971 0.039 Uiso 1 1 calc R
C6 C 0.4867(4) -0.2361(3) 0.52707(16) 0.0372(10) Uani 1 1 d .
H6A H 0.4841 -0.2717 0.4930 0.045 Uiso 1 1 calc R
C7 C 0.4628(2) 0.0088(3) 0.67830(13) 0.0183(7) Uani 1 1 d .
C8 C 0.4254(2) 0.0653(3) 0.63000(13) 0.0179(7) Uani 1 1 d .
C9 C 0.4576(3) 0.0867(3) 0.72464(13) 0.0194(7) Uani 1 1 d .
C10 C 0.4042(3) 0.1781(3) 0.64719(13) 0.0179(6) Uani 1 1 d .
C11 C 0.3589(3) 0.1540(3) 0.70265(14) 0.0202(7) Uani 1 1 d .
C12 C 0.2091(3) 0.0638(4) 0.73288(18) 0.0382(10) Uani 1 1 d .
H12A H 0.1335 0.0594 0.7205 0.057 Uiso 1 1 calc R
H12B H 0.2211 0.1142 0.7634 0.057 Uiso 1 1 calc R
H12C H 0.2355 -0.0072 0.7447 0.057 Uiso 1 1 calc R
C13 C 0.2771(3) 0.3213(3) 0.72247(17) 0.0341(9) Uani 1 1 d .
H13A H 0.2664 0.3650 0.7543 0.051 Uiso 1 1 calc R
H13B H 0.2100 0.2886 0.7076 0.051 Uiso 1 1 calc R
H13C H 0.3033 0.3668 0.6946 0.051 Uiso 1 1 calc R
C14 C 0.5472(3) 0.1709(3) 0.72252(13) 0.0172(6) Uani 1 1 d .
H14A H 0.5448 0.2221 0.7535 0.021 Uiso 1 1 calc R
C15 C 0.5111(2) 0.2316(3) 0.66808(13) 0.0165(6) Uani 1 1 d .
H15A H 0.4987 0.3087 0.6764 0.020 Uiso 1 1 calc R
C16 C 0.5909(2) 0.2246(3) 0.62652(13) 0.0175(6) Uani 1 1 d .
H16A H 0.5956 0.1496 0.6139 0.021 Uiso 1 1 calc R
H16B H 0.5670 0.2699 0.5945 0.021 Uiso 1 1 calc R
C17 C 0.6992(2) 0.2623(2) 0.65233(12) 0.0154(6) Uani 1 1 d .
H17A H 0.6977 0.3420 0.6563 0.019 Uiso 1 1 calc R
C18 C 0.7330(2) 0.2115(2) 0.70954(13) 0.0157(6) Uani 1 1 d .
H18A H 0.7379 0.2695 0.7377 0.019 Uiso 1 1 calc R
C19 C 0.6581(3) 0.1251(3) 0.72549(14) 0.0190(7) Uani 1 1 d .
H19A H 0.6588 0.0632 0.7005 0.023 Uiso 1 1 calc R
H19B H 0.6814 0.1000 0.7630 0.023 Uiso 1 1 calc R
C20 C 0.8465(2) 0.1694(3) 0.70375(13) 0.0176(7) Uani 1 1 d .
C21 C 0.7897(2) 0.2319(2) 0.61884(13) 0.0165(6) Uani 1 1 d .
C22 C 0.8874(3) 0.2511(3) 0.66323(14) 0.0199(7) Uani 1 1 d .
C23 C 1.0307(3) 0.2644(4) 0.60749(19) 0.0381(10) Uani 1 1 d .
H23A H 1.1066 0.2502 0.6111 0.057 Uiso 1 1 calc R
H23B H 1.0186 0.3418 0.6092 0.057 Uiso 1 1 calc R
H23C H 0.9977 0.2366 0.5725 0.057 Uiso 1 1 calc R
C24 C 0.9707(3) 0.3891(3) 0.72057(18) 0.0330(9) Uani 1 1 d .
H24A H 0.9866 0.4655 0.7170 0.050 Uiso 1 1 calc R
H24B H 1.0345 0.3469 0.7177 0.050 Uiso 1 1 calc R
H24C H 0.9461 0.3760 0.7561 0.050 Uiso 1 1 calc R
C25 C 0.8356(2) 0.0725(2) 0.66679(13) 0.0164(6) Uani 1 1 d .
C26 C 0.7959(2) 0.1117(2) 0.61424(13) 0.0152(6) Uani 1 1 d .
C27 C 0.8340(3) -0.0954(3) 0.63451(14) 0.0189(7) Uani 1 1 d .
C28 C 0.8570(3) -0.2050(3) 0.64232(15) 0.0254(8) Uani 1 1 d .
H28A H 0.8867 -0.2308 0.6770 0.030 Uiso 1 1 calc R
C29 C 0.8359(3) -0.2742(3) 0.59915(16) 0.0287(8) Uani 1 1 d .
C30 C 0.7928(3) -0.2381(3) 0.54709(16) 0.0339(9) Uani 1 1 d .
H30A H 0.7804 -0.2872 0.5176 0.041 Uiso 1 1 calc R
C31 C 0.7690(3) -0.1309(3) 0.53926(15) 0.0285(8) Uani 1 1 d .
H31A H 0.7377 -0.1067 0.5046 0.034 Uiso 1 1 calc R
C32 C 0.7904(3) -0.0577(3) 0.58198(14) 0.0207(7) Uani 1 1 d .

loop_
_atom_site_aniso_label
_atom_site_aniso_U_11
_atom_site_aniso_U_22
_atom_site_aniso_U_33
_atom_site_aniso_U_23
_atom_site_aniso_U_13
_atom_site_aniso_U_12
Br1 0.0765(4) 0.0291(2) 0.0299(2) -0.00793(17) 0.0077(2) 0.0103(2)
Br2 0.0716(3) 0.01728(19) 0.0467(3) -0.00578(17) -0.0152(2) 0.00943(19)
Cl1 0.0401(5) 0.0224(4) 0.0188(4) 0.0023(3) 0.0101(4) -0.0008(4)
Cl2 0.0163(4) 0.0290(4) 0.0273(4) 0.0036(4) -0.0020(3) 0.0024(3)
Cl3 0.0248(4) 0.0213(4) 0.0240(4) -0.0050(3) -0.0099(3) 0.0067(3)
Cl4 0.0228(4) 0.0215(4) 0.0265(4) 0.0071(3) 0.0036(3) -0.0020(3)
O1 0.0214(13) 0.0280(13) 0.0322(14) -0.0033(11) 0.0121(11) -0.0069(10)
O2 0.0230(13) 0.0227(12) 0.0272(13) -0.0044(10) 0.0058(10) 0.0052(10)
O3 0.0146(11) 0.0217(12) 0.0352(14) -0.0055(11) 0.0031(10) 0.0034(9)
O4 0.0153(11) 0.0136(11) 0.0365(14) -0.0060(10) -0.0024(10) -0.0032(9)
N1 0.0260(15) 0.0207(14) 0.0179(14) 0.0024(11) 0.0057(12) -0.0030(12)
N2 0.0168(14) 0.0249(15) 0.0204(14) -0.0034(12) 0.0010(11) -0.0047(12)
N3 0.0158(13) 0.0141(13) 0.0232(14) -0.0018(11) 0.0011(11) 0.0019(11)
N4 0.0164(14) 0.0218(14) 0.0198(14) 0.0004(11) 0.0023(11) -0.0009(11)
C1 0.034(2) 0.0251(19) 0.035(2) -0.0059(16) 0.0083(17) 0.0014(16)
C2 0.034(2) 0.0215(18) 0.0262(19) 0.0004(15) 0.0067(16) -0.0032(15)
C3 0.0234(17) 0.0200(16) 0.0212(17) -0.0022(13) 0.0085(14) -0.0046(13)
C4 0.0197(17) 0.0260(18) 0.0241(18) -0.0033(14) 0.0035(14) -0.0055(14)
C5 0.038(2) 0.037(2) 0.0221(19) -0.0063(17) -0.0002(16) 0.0006(18)
C6 0.049(3) 0.040(2) 0.0213(19) -0.0111(17) 0.0008(18) 0.002(2)
C7 0.0145(15) 0.0202(16) 0.0206(16) -0.0008(13) 0.0038(13) -0.0044(13)
C8 0.0132(15) 0.0206(16) 0.0198(16) -0.0014(13) 0.0014(12) -0.0042(12)
C9 0.0239(17) 0.0196(16) 0.0154(16) -0.0006(13) 0.0047(13) -0.0018(13)
C10 0.0172(16) 0.0188(15) 0.0169(16) -0.0002(13) -0.0009(12) 0.0006(13)
C11 0.0147(15) 0.0234(17) 0.0230(17) -0.0048(14) 0.0048(13) -0.0021(13)
C12 0.028(2) 0.043(2) 0.046(3) 0.006(2) 0.0170(19) -0.0091(18)
C13 0.034(2) 0.032(2) 0.036(2) -0.0018(17) 0.0058(18) 0.0132(17)
C14 0.0211(16) 0.0157(15) 0.0144(15) -0.0026(12) 0.0010(12) -0.0023(12)
C15 0.0145(15) 0.0166(15) 0.0177(15) 0.0022(12) -0.0006(12) -0.0001(12)
C16 0.0143(15) 0.0212(16) 0.0169(15) 0.0045(13) 0.0010(12) -0.0014(12)
C17 0.0130(14) 0.0148(14) 0.0175(15) 0.0002(12) -0.0026(12) 0.0004(12)
C18 0.0135(15) 0.0151(15) 0.0179(15) -0.0024(12) -0.0012(12) 0.0033(12)
C19 0.0220(17) 0.0161(15) 0.0182(16) 0.0000(13) -0.0011(13) 0.0017(13)
C20 0.0159(16) 0.0158(15) 0.0190(16) -0.0023(12) -0.0067(12) 0.0006(12)
C21 0.0141(15) 0.0145(15) 0.0204(16) 0.0018(12) -0.0001(12) 0.0010(12)
C22 0.0128(15) 0.0163(15) 0.0302(18) -0.0026(13) 0.0008(13) 0.0000(12)
C23 0.024(2) 0.040(2) 0.051(3) 0.000(2) 0.0092(19) 0.0007(17)
C24 0.0229(19) 0.0201(18) 0.053(3) -0.0132(17) -0.0073(18) -0.0047(15)
C25 0.0131(15) 0.0163(15) 0.0191(16) -0.0032(12) -0.0010(12) -0.0007(12)
C26 0.0084(14) 0.0160(14) 0.0210(16) -0.0016(12) 0.0007(12) -0.0008(11)
C27 0.0190(16) 0.0151(15) 0.0218(17) -0.0009(13) -0.0014(13) -0.0029(12)
C28 0.031(2) 0.0157(16) 0.0277(19) 0.0002(14) -0.0031(15) 0.0033(14)
C29 0.036(2) 0.0146(16) 0.034(2) -0.0048(15) -0.0028(17) 0.0019(15)
C30 0.050(3) 0.0230(19) 0.028(2) -0.0093(16) 0.0002(18) -0.0012(17)
C31 0.037(2) 0.0237(18) 0.0227(18) -0.0030(15) -0.0055(16) -0.0031(16)
C32 0.0219(17) 0.0161(15) 0.0238(18) -0.0003(13) 0.0016(14) -0.0020(13)

loop_
_atom_type_symbol
_atom_type_description
_atom_type_scat_dispersion_real
_atom_type_scat_dispersion_imag
_atom_type_scat_source
C C 0.0033 0.0016 'International Tables Vol C Tables 4.2.6.8 and 6.1.1.4'
H H 0.0000 0.0000 'International Tables Vol C Tables 4.2.6.8 and 6.1.1.4'
N N 0.0061 0.0033 'International Tables Vol C Tables 4.2.6.8 and 6.1.1.4'
O O 0.0106 0.0060 'International Tables Vol C Tables 4.2.6.8 and 6.1.1.4'
Cl Cl 0.1484 0.1585 'International Tables Vol C Tables 4.2.6.8 and 6.1.1.4'
Br Br -0.2901 2.4595 'International Tables Vol C Tables 4.2.6.8 and 6.1.1.4'

loop_
_geom_angle_atom_site_label_1
_geom_angle_atom_site_label_2
_geom_angle_atom_site_label_3
_geom_angle
C11 O1 C12 117.1(3)
C11 O2 C13 117.5(3)
C22 O3 C23 117.0(3)
C22 O4 C24 115.9(3)
C7 N1 C3 112.7(3)
C8 N2 C4 113.6(3)
C25 N3 C27 113.3(3)
C26 N4 C32 113.8(3)
C2 C1 C6 122.8(4)
C2 C1 Br1 120.0(3)
C6 C1 Br1 117.2(3)
C1 C2 C3 118.3(4)
C1 C2 H2B 120.9
C3 C2 H2B 120.9
N1 C3 C2 117.8(3)
N1 C3 C4 122.2(3)
C2 C3 C4 120.0(3)
N2 C4 C5 118.8(3)
N2 C4 C3 122.2(3)
C5 C4 C3 119.0(3)
C6 C5 C4 120.4(4)
C6 C5 H5A 119.8
C4 C5 H5A 119.8
C5 C6 C1 119.6(4)
C5 C6 H6A 120.2
C1 C6 H6A 120.2
N1 C7 C8 125.0(3)
N1 C7 C9 128.8(3)
C8 C7 C9 106.1(3)
N2 C8 C7 124.1(3)
N2 C8 C10 129.4(3)
C7 C8 C10 106.3(3)
C7 C9 C14 108.1(3)
C7 C9 C11 100.9(3)
C14 C9 C11 101.1(3)
C7 C9 Cl1 114.7(2)
C14 C9 Cl1 113.0(2)
C11 C9 Cl1 117.5(2)
C8 C10 C15 108.4(3)
C8 C10 C11 99.4(3)
C15 C10 C11 101.1(2)
C8 C10 Cl2 114.2(2)
C15 C10 Cl2 113.7(2)
C11 C10 Cl2 118.4(2)
O2 C11 O1 114.1(3)
O2 C11 C9 107.1(3)
O1 C11 C9 118.3(3)
O2 C11 C10 117.5(3)
O1 C11 C10 106.1(3)
C9 C11 C10 92.3(2)
O1 C12 H12A 109.5
O1 C12 H12B 109.5
H12A C12 H12B 109.5
O1 C12 H12C 109.5
H12A C12 H12C 109.5
H12B C12 H12C 109.5
O2 C13 H13A 109.5
O2 C13 H13B 109.5
H13A C13 H13B 109.5
O2 C13 H13C 109.5
H13A C13 H13C 109.5
H13B C13 H13C 109.5
C19 C14 C9 115.4(3)
C19 C14 C15 113.7(3)
C9 C14 C15 102.2(2)
C19 C14 H14A 108.4
C9 C14 H14A 108.4
C15 C14 H14A 108.4
C16 C15 C10 112.4(3)
C16 C15 C14 113.3(3)
C10 C15 C14 103.6(2)
C16 C15 H15A 109.1
C10 C15 H15A 109.1
C14 C15 H15A 109.1
C17 C16 C15 110.1(3)
C17 C16 H16A 109.6
C15 C16 H16A 109.6
C17 C16 H16B 109.6
C15 C16 H16B 109.6
H16A C16 H16B 108.2
C16 C17 C21 113.5(3)
C16 C17 C18 113.1(3)
C21 C17 C18 103.9(2)
C16 C17 H17A 108.7
C21 C17 H17A 108.7
C18 C17 H17A 108.7
C19 C18 C17 114.0(3)
C19 C18 C20 113.8(3)
C17 C18 C20 102.3(2)
C19 C18 H18A 108.8
C17 C18 H18A 108.8
C20 C18 H18A 108.8
C14 C19 C18 109.4(3)
C14 C19 H19A 109.8
C18 C19 H19A 109.8
C14 C19 H19B 109.8
C18 C19 H19B 109.8
H19A C19 H19B 108.2
C25 C20 C22 98.6(3)
C25 C20 C18 107.6(2)
C22 C20 C18 102.9(2)
C25 C20 Cl3 114.8(2)
C22 C20 Cl3 117.7(2)
C18 C20 Cl3 113.4(2)
C26 C21 C17 109.5(3)
C26 C21 C22 99.1(2)
C17 C21 C22 99.9(2)
C26 C21 Cl4 115.8(2)
C17 C21 Cl4 112.4(2)
C22 C21 Cl4 118.4(2)
O4 C22 O3 113.4(3)
O4 C22 C20 117.6(3)
O3 C22 C20 106.7(3)
O4 C22 C21 108.3(3)
O3 C22 C21 116.7(3)
C20 C22 C21 92.8(2)
O3 C23 H23A 109.5
O3 C23 H23B 109.5
H23A C23 H23B 109.5
O3 C23 H23C 109.5
H23A C23 H23C 109.5
H23B C23 H23C 109.5
O4 C24 H24A 109.5
O4 C24 H24B 109.5
H24A C24 H24B 109.5
O4 C24 H24C 109.5
H24A C24 H24C 109.5
H24B C24 H24C 109.5
N3 C25 C26 125.1(3)
N3 C25 C20 129.1(3)
C26 C25 C20 105.9(3)
N4 C26 C25 123.9(3)
N4 C26 C21 129.3(3)
C25 C26 C21 106.8(3)
N3 C27 C28 118.0(3)
N3 C27 C32 122.2(3)
C28 C27 C32 119.8(3)
C29 C28 C27 119.0(3)
C29 C28 H28A 120.5
C27 C28 H28A 120.5
C28 C29 C30 121.8(3)
C28 C29 Br2 119.0(3)
C30 C29 Br2 119.2(3)
C31 C30 C29 119.5(3)
C31 C30 H30A 120.2
C29 C30 H30A 120.2
C30 C31 C32 120.5(3)
C30 C31 H31A 119.8
C32 C31 H31A 119.8
N4 C32 C31 118.9(3)
N4 C32 C27 121.7(3)
C31 C32 C27 119.4(3)

loop_
_geom_bond_atom_site_label_1
_geom_bond_atom_site_label_2
_geom_bond_distance
Br1 C1 1.901(4)
Br2 C29 1.886(4)
Cl1 C9 1.772(3)
Cl2 C10 1.768(3)
Cl3 C20 1.764(3)
Cl4 C21 1.759(3)
O1 C11 1.390(4)
O1 C12 1.437(4)
O2 C11 1.384(4)
O2 C13 1.435(4)
O3 C22 1.407(4)
O3 C23 1.433(5)
O4 C22 1.378(4)
O4 C24 1.450(4)
N1 C7 1.302(4)
N1 C3 1.392(4)
N2 C8 1.306(4)
N2 C4 1.377(5)
N3 C25 1.299(4)
N3 C27 1.383(4)
N4 C26 1.306(4)
N4 C32 1.387(4)
C1 C2 1.366(5)
C1 C6 1.396(6)
C2 C3 1.414(5)
C2 H2B 0.9500
C3 C4 1.421(5)
C4 C5 1.413(5)
C5 C6 1.368(6)
C5 H5A 0.9500
C6 H6A 0.9500
C7 C8 1.419(5)
C7 C9 1.508(5)
C8 C10 1.503(5)
C9 C14 1.559(4)
C9 C11 1.559(5)
C10 C15 1.553(4)
C10 C11 1.578(5)
C12 H12A 0.9800
C12 H12B 0.9800
C12 H12C 0.9800
C13 H13A 0.9800
C13 H13B 0.9800
C13 H13C 0.9800
C14 C19 1.521(5)
C14 C15 1.565(4)
C14 H14A 1.0000
C15 C16 1.532(4)
C15 H15A 1.0000
C16 C17 1.527(4)
C16 H16A 0.9900
C16 H16B 0.9900
C17 C21 1.547(4)
C17 C18 1.562(4)
C17 H17A 1.0000
C18 C19 1.522(4)
C18 C20 1.565(4)
C18 H18A 1.0000
C19 H19A 0.9900
C19 H19B 0.9900
C20 C25 1.512(4)
C20 C22 1.561(5)
C21 C26 1.508(4)
C21 C22 1.579(5)
C23 H23A 0.9800
C23 H23B 0.9800
C23 H23C 0.9800
C24 H24A 0.9800
C24 H24B 0.9800
C24 H24C 0.9800
C25 C26 1.423(4)
C27 C28 1.407(5)
C27 C32 1.430(5)
C28 C29 1.374(5)
C28 H28A 0.9500
C29 C30 1.411(5)
C30 C31 1.379(5)
C30 H30A 0.9500
C31 C32 1.398(5)
C31 H31A 0.9500

loop_
_geom_torsion_atom_site_label_1
_geom_torsion_atom_site_label_2
_geom_torsion_atom_site_label_3
_geom_torsion_atom_site_label_4
_geom_torsion
C6 C1 C2 C3 1.7(6)
Br1 C1 C2 C3 -179.0(3)
C7 N1 C3 C2 179.0(3)
C7 N1 C3 C4 -2.0(5)
C1 C2 C3 N1 177.2(3)
C1 C2 C3 C4 -1.8(5)
C8 N2 C4 C5 179.2(3)
C8 N2 C4 C3 -2.6(5)
N1 C3 C4 N2 4.0(5)
C2 C3 C4 N2 -177.1(3)
N1 C3 C4 C5 -177.8(3)
C2 C3 C4 C5 1.2(5)
N2 C4 C5 C6 178.0(4)
C3 C4 C5 C6 -0.3(6)
C4 C5 C6 C1 0.1(6)
C2 C1 C6 C5 -0.9(7)
Br1 C1 C6 C5 179.8(3)
C3 N1 C7 C8 -0.9(5)
C3 N1 C7 C9 -176.9(3)
C4 N2 C8 C7 -0.3(5)
C4 N2 C8 C10 174.4(3)
N1 C7 C8 N2 2.2(5)
C9 C7 C8 N2 179.0(3)
N1 C7 C8 C10 -173.5(3)
C9 C7 C8 C10 3.2(3)
N1 C7 C9 C14 104.0(4)
C8 C7 C9 C14 -72.6(3)
N1 C7 C9 C11 -150.4(3)
C8 C7 C9 C11 33.0(3)
N1 C7 C9 Cl1 -23.1(5)
C8 C7 C9 Cl1 160.3(2)
N2 C8 C10 C15 -108.0(4)
C7 C8 C10 C15 67.4(3)
N2 C8 C10 C11 146.9(3)
C7 C8 C10 C11 -37.7(3)
N2 C8 C10 Cl2 19.8(5)
C7 C8 C10 Cl2 -164.8(2)
C13 O2 C11 O1 -56.3(4)
C13 O2 C11 C9 170.9(3)
C13 O2 C11 C10 68.9(4)
C12 O1 C11 O2 -52.5(4)
C12 O1 C11 C9 74.8(4)
C12 O1 C11 C10 176.5(3)
C7 C9 C11 O2 -172.3(3)
C14 C9 C11 O2 -61.2(3)
Cl1 C9 C11 O2 62.2(3)
C7 C9 C11 O1 57.2(4)
C14 C9 C11 O1 168.2(3)
Cl1 C9 C11 O1 -68.3(4)
C7 C9 C11 C10 -52.5(3)
C14 C9 C11 C10 58.6(3)
Cl1 C9 C11 C10 -178.0(2)
C8 C10 C11 O2 164.8(3)
C15 C10 C11 O2 53.8(3)
Cl2 C10 C11 O2 -71.0(3)
C8 C10 C11 O1 -66.2(3)
C15 C10 C11 O1 -177.2(3)
Cl2 C10 C11 O1 58.0(3)
C8 C10 C11 C9 54.1(3)
C15 C10 C11 C9 -56.9(3)
Cl2 C10 C11 C9 178.3(2)
C7 C9 C14 C19 -57.5(4)
C11 C9 C14 C19 -162.9(3)
Cl1 C9 C14 C19 70.6(3)
C7 C9 C14 C15 66.5(3)
C11 C9 C14 C15 -39.0(3)
Cl1 C9 C14 C15 -165.5(2)
C8 C10 C15 C16 53.7(3)
C11 C10 C15 C16 157.6(3)
Cl2 C10 C15 C16 -74.4(3)
C8 C10 C15 C14 -69.1(3)
C11 C10 C15 C14 34.9(3)
Cl2 C10 C15 C14 162.8(2)
C19 C14 C15 C16 5.0(4)
C9 C14 C15 C16 -120.0(3)
C19 C14 C15 C10 127.2(3)
C9 C14 C15 C10 2.1(3)
C10 C15 C16 C17 -171.1(3)
C14 C15 C16 C17 -54.0(3)
C15 C16 C17 C21 165.6(3)
C15 C16 C17 C18 47.5(3)
C16 C17 C18 C19 6.8(4)
C21 C17 C18 C19 -116.8(3)
C16 C17 C18 C20 130.1(3)
C21 C17 C18 C20 6.5(3)
C9 C14 C19 C18 166.6(3)
C15 C14 C19 C18 48.9(3)
C17 C18 C19 C14 -55.6(3)
C20 C18 C19 C14 -172.4(3)
C19 C18 C20 C25 51.1(3)
C17 C18 C20 C25 -72.4(3)
C19 C18 C20 C22 154.6(3)
C17 C18 C20 C22 31.1(3)
C19 C18 C20 Cl3 -77.1(3)
C17 C18 C20 Cl3 159.5(2)
C16 C17 C21 C26 -61.1(3)
C18 C17 C21 C26 62.2(3)
C16 C17 C21 C22 -164.6(3)
C18 C17 C21 C22 -41.3(3)
C16 C17 C21 Cl4 69.0(3)
C18 C17 C21 Cl4 -167.7(2)
C24 O4 C22 O3 -52.4(4)
C24 O4 C22 C20 73.1(4)
C24 O4 C22 C21 176.4(3)
C23 O3 C22 O4 -59.0(4)
C23 O3 C22 C20 169.8(3)
C23 O3 C22 C21 67.8(4)
C25 C20 C22 O4 168.0(3)
C18 C20 C22 O4 57.6(3)
Cl3 C20 C22 O4 -68.0(3)
C25 C20 C22 O3 -63.3(3)
C18 C20 C22 O3 -173.7(2)
Cl3 C20 C22 O3 60.7(3)
C25 C20 C22 C21 55.7(3)
C18 C20 C22 C21 -54.7(3)
Cl3 C20 C22 C21 179.7(2)
C26 C21 C22 O4 -174.0(3)
C17 C21 C22 O4 -62.3(3)
Cl4 C21 C22 O4 60.0(3)
C26 C21 C22 O3 56.7(3)
C17 C21 C22 O3 168.4(3)
Cl4 C21 C22 O3 -69.3(3)
C26 C21 C22 C20 -53.6(3)
C17 C21 C22 C20 58.1(3)
Cl4 C21 C22 C20 -179.6(2)
C27 N3 C25 C26 -0.5(5)
C27 N3 C25 C20 178.5(3)
C22 C20 C25 N3 141.9(3)
C18 C20 C25 N3 -111.5(4)
Cl3 C20 C25 N3 15.8(5)
C22 C20 C25 C26 -39.0(3)
C18 C20 C25 C26 67.6(3)
Cl3 C20 C25 C26 -165.0(2)
C32 N4 C26 C25 -1.6(4)
C32 N4 C26 C21 178.1(3)
N3 C25 C26 N4 2.5(5)
C20 C25 C26 N4 -176.7(3)
N3 C25 C26 C21 -177.2(3)
C20 C25 C26 C21 3.6(3)
C17 C21 C26 N4 109.1(4)
C22 C21 C26 N4 -146.9(3)
Cl4 C21 C26 N4 -19.2(4)
C17 C21 C26 C25 -71.1(3)
C22 C21 C26 C25 32.8(3)
Cl4 C21 C26 C25 160.6(2)
C25 N3 C27 C28 177.5(3)
C25 N3 C27 C32 -1.9(5)
N3 C27 C28 C29 179.9(3)
C32 C27 C28 C29 -0.7(5)
C27 C28 C29 C30 0.7(6)
C27 C28 C29 Br2 179.3(3)
C28 C29 C30 C31 -1.4(6)
Br2 C29 C30 C31 -180.0(3)
C29 C30 C31 C32 2.2(6)
C26 N4 C32 C31 -178.9(3)
C26 N4 C32 C27 -0.8(5)
C30 C31 C32 N4 176.0(4)
C30 C31 C32 C27 -2.2(6)
N3 C27 C32 N4 2.7(5)
C28 C27 C32 N4 -176.7(3)
N3 C27 C32 C31 -179.2(3)
C28 C27 C32 C31 1.5(5)

loop_
_platon_squeeze_void_nr
_platon_squeeze_void_average_x
_platon_squeeze_void_average_y
_platon_squeeze_void_average_z
_platon_squeeze_void_volume
_platon_squeeze_void_count_electrons
_platon_squeeze_void_content
1 0.000 -0.011 0.000 474 122 ' '
2 0.000 0.001 0.500 474 122 ' '
